data_7037115
loop_
_publ_author_name
'Macor, Joseph A.'
'Brown, Jessie L.'
'Cross, Justin N.'
'Daly, Scott R.'
'Gaunt, Andrew J.'
'Girolami, Gregory S.'
'Janicke, Michael T.'
'Kozimor, Stosh A.'
'Neu, Mary P.'
'Olson, Angela C.'
'Reilly, Sean D.'
'Scott, Brian L.'

_publ_section_title
;
 Coordination chemistry of 2,2'-biphenylenedithiophosphinate and
 diphenyldithiophosphinate with U, Np, and Pu.
;
_journal_issue 43
_journal_name_full 'Dalton transactions (Cambridge, England : 2003)'
_journal_page_first 18923
_journal_page_last 18936
_journal_paper_doi 10.1039/c5dt02976g
_journal_volume 44
_journal_year 2015
_chemical_formula_sum 'C52 H48 O P4 S8 U'
_chemical_formula_weight 1307.29
_chemical_name_systematic
; 
 ? 
;
_space_group_IT_number 2
_symmetry_cell_setting triclinic
_symmetry_space_group_name_Hall '-P 1'
_symmetry_space_group_name_H-M 'P -1'
_atom_sites_solution_hydrogens geom
_atom_sites_solution_primary direct
_atom_sites_solution_secondary difmap
_audit_creation_method SHELXL-97
_audit_update_record
;
2015-06-02 deposited with the CCDC.
2015-08-21 downloaded from the CCDC.
;
_cell_angle_alpha 94.845(1)
_cell_angle_beta 95.092(1)
_cell_angle_gamma 96.650(1)
_cell_formula_units_Z 2
_cell_length_a 10.9621(7)
_cell_length_b 13.3551(9)
_cell_length_c 18.5207(12)
_cell_measurement_temperature 140(1)
_cell_volume 2670.2(3)
_computing_cell_refinement 'SAINT+, v. 7.66a (Bruker AXS, 2009)'
_computing_data_collection 'APEX II, v. 7.0 (Bruker AXS, 2009)'
_computing_data_reduction 'SAINT+, v. 7.66a (Bruker AXS, 2009)'
_computing_molecular_graphics 'SHELXTL, v. 6.14, (Bruker AXS, 2000)'
_computing_publication_material 'SHELXTL, v. 6.14, (Bruker AXS, 2000)'
_computing_structure_refinement 'SHELXL-97 (Sheldrick, 1997)'
_computing_structure_solution 'SHELXS-97 (Sheldrick, 1990)'
_diffrn_ambient_temperature 140(1)
_diffrn_measured_fraction_theta_full 0.998
_diffrn_measured_fraction_theta_max 0.993
_diffrn_measurement_device_type 'Bruker D8 with APEXII CCD'
_diffrn_measurement_method '\w scans'
_diffrn_radiation_monochromator graphite
_diffrn_radiation_source 'fine-focus sealed tube'
_diffrn_radiation_type MoK\a
_diffrn_radiation_wavelength 0.71073
_diffrn_reflns_av_R_equivalents 0.0383
_diffrn_reflns_av_sigmaI/netI 0.0407
_diffrn_reflns_limit_h_max 13
_diffrn_reflns_limit_h_min -13
_diffrn_reflns_limit_k_max 16
_diffrn_reflns_limit_k_min -16
_diffrn_reflns_limit_l_max 22
_diffrn_reflns_limit_l_min -22
_diffrn_reflns_number 30118
_diffrn_reflns_theta_full 25.00
_diffrn_reflns_theta_max 25.64
_diffrn_reflns_theta_min 1.11
_diffrn_standards_decay_% 0
_diffrn_standards_interval_count 0
_diffrn_standards_interval_time 0
_diffrn_standards_number 0
_exptl_absorpt_coefficient_mu 3.510
_exptl_absorpt_correction_T_max 0.8724
_exptl_absorpt_correction_T_min 0.4622
_exptl_absorpt_correction_type multi-scan
_exptl_absorpt_process_details 'SADABS v. 2.03 (Sheldrick, 2008)'
_exptl_crystal_colour yellow
_exptl_crystal_density_diffrn 1.626
_exptl_crystal_density_method 'not measured'
_exptl_crystal_description plate
_exptl_crystal_F_000 1296
_exptl_crystal_size_max 0.26
_exptl_crystal_size_mid 0.14
_exptl_crystal_size_min 0.04
_refine_diff_density_max 3.587
_refine_diff_density_min -1.760
_refine_diff_density_rms 0.146
_refine_ls_extinction_method none
_refine_ls_goodness_of_fit_ref 1.000
_refine_ls_hydrogen_treatment constr
_refine_ls_matrix_type full
_refine_ls_number_parameters 595
_refine_ls_number_reflns 10022
_refine_ls_number_restraints 0
_refine_ls_restrained_S_all 1.000
_refine_ls_R_factor_all 0.0380
_refine_ls_R_factor_gt 0.0333
_refine_ls_shift/su_max 0.003
_refine_ls_shift/su_mean 0.000
_refine_ls_structure_factor_coef Fsqd
_refine_ls_weighting_details 'calc w=1/[\s^2^(Fo^2^)+(0.0676P)^2^+0.0000P] where P=(Fo^2^+2Fc^2^)/3'
_refine_ls_weighting_scheme calc
_refine_ls_wR_factor_gt 0.0868
_refine_ls_wR_factor_ref 0.0913
_reflns_number_gt 9010
_reflns_number_total 10022
_reflns_threshold_expression >2sigma(I)
_cod_data_source_file c5dt02976g2.cif
_cod_data_source_block apx012n
_cod_database_code 7037115

loop_
_symmetry_equiv_pos_as_xyz
'x, y, z'
'-x, -y, -z'

loop_
_atom_site_label
_atom_site_type_symbol
_atom_site_fract_x
_atom_site_fract_y
_atom_site_fract_z
_atom_site_U_iso_or_equiv
_atom_site_adp_type
_atom_site_occupancy
_atom_site_symmetry_multiplicity
_atom_site_calc_flag
_atom_site_refinement_flags
U1 U 0.734681(12) 0.742340(10) 0.741647(7) 0.01462(6) Uani 1 1 d .
S1 S 0.48409(9) 0.69727(7) 0.77430(6) 0.0187(2) Uani 1 1 d .
S2 S 0.65765(9) 0.91685(8) 0.81117(6) 0.0201(2) Uani 1 1 d .
S3 S 0.59706(9) 0.76994(8) 0.61137(6) 0.0211(2) Uani 1 1 d .
S4 S 0.86359(9) 0.90181(8) 0.67212(6) 0.0198(2) Uani 1 1 d .
S5 S 0.76862(9) 0.63977(8) 0.86908(5) 0.0188(2) Uani 1 1 d .
S6 S 0.96032(9) 0.82734(8) 0.82477(5) 0.0179(2) Uani 1 1 d .
S7 S 0.91114(10) 0.64186(8) 0.67350(6) 0.0237(2) Uani 1 1 d .
S8 S 0.62969(9) 0.53861(7) 0.69093(5) 0.0177(2) Uani 1 1 d .
P1 P 0.48565(9) 0.84322(8) 0.81184(6) 0.0164(2) Uani 1 1 d .
P2 P 0.73572(9) 0.86951(8) 0.58611(6) 0.0184(2) Uani 1 1 d .
P3 P 0.92440(9) 0.73453(8) 0.90202(6) 0.0162(2) Uani 1 1 d .
P4 P 0.79390(9) 0.51253(8) 0.65747(6) 0.0177(2) Uani 1 1 d .
O1 O 0.4134(3) 0.2789(3) 0.79979(19) 0.0398(9) Uani 1 1 d .
C1 C 0.4402(3) 0.8537(3) 0.9040(2) 0.0175(8) Uani 1 1 d .
C2 C 0.4904(4) 0.7935(3) 0.9537(2) 0.0246(9) Uani 1 1 d .
H2 H 0.5412 0.7462 0.9389 0.030 Uiso 1 1 calc R
C3 C 0.4643(4) 0.8046(4) 1.0255(2) 0.0289(10) Uani 1 1 d .
H3 H 0.4972 0.7641 1.0588 0.035 Uiso 1 1 calc R
C4 C 0.3896(4) 0.8756(3) 1.0482(2) 0.0255(10) Uani 1 1 d .
H4 H 0.3726 0.8823 1.0965 0.031 Uiso 1 1 calc R
C5 C 0.3399(4) 0.9367(3) 0.9990(2) 0.0242(9) Uani 1 1 d .
H5 H 0.2901 0.9846 1.0143 0.029 Uiso 1 1 calc R
C6 C 0.3655(4) 0.9255(3) 0.9263(2) 0.0209(9) Uani 1 1 d .
H6 H 0.3327 0.9660 0.8929 0.025 Uiso 1 1 calc R
C7 C 0.3740(4) 0.9028(3) 0.7578(2) 0.0177(8) Uani 1 1 d .
C8 C 0.2706(4) 0.8435(3) 0.7222(2) 0.0219(9) Uani 1 1 d .
H8 H 0.2618 0.7736 0.7238 0.026 Uiso 1 1 calc R
C9 C 0.1797(4) 0.8888(3) 0.6841(2) 0.0264(10) Uani 1 1 d .
H9 H 0.1105 0.8490 0.6600 0.032 Uiso 1 1 calc R
C10 C 0.1922(4) 0.9932(3) 0.6819(2) 0.0248(9) Uani 1 1 d .
H10 H 0.1310 1.0232 0.6569 0.030 Uiso 1 1 calc R
C11 C 0.2965(4) 1.0528(3) 0.7174(2) 0.0249(9) Uani 1 1 d .
H11 H 0.3051 1.1227 0.7158 0.030 Uiso 1 1 calc R
C12 C 0.3878(4) 1.0078(3) 0.7551(2) 0.0237(9) Uani 1 1 d .
H12 H 0.4578 1.0475 0.7785 0.028 Uiso 1 1 calc R
C13 C 0.6786(4) 0.9857(3) 0.5630(2) 0.0198(9) Uani 1 1 d .
C14 C 0.6008(5) 1.0301(4) 0.6079(3) 0.0340(11) Uani 1 1 d .
H14 H 0.5745 0.9972 0.6471 0.041 Uiso 1 1 calc R
C15 C 0.5621(5) 1.1222(4) 0.5950(3) 0.0356(12) Uani 1 1 d .
H15 H 0.5094 1.1509 0.6252 0.043 Uiso 1 1 calc R
C16 C 0.6015(4) 1.1716(3) 0.5374(2) 0.0255(10) Uani 1 1 d .
H16 H 0.5764 1.2342 0.5293 0.031 Uiso 1 1 calc R
C17 C 0.6774(5) 1.1293(4) 0.4918(3) 0.0322(11) Uani 1 1 d .
H17 H 0.7032 1.1628 0.4528 0.039 Uiso 1 1 calc R
C18 C 0.7160(4) 1.0355(3) 0.5041(2) 0.0272(10) Uani 1 1 d .
H18 H 0.7668 1.0063 0.4729 0.033 Uiso 1 1 calc R
C19 C 0.8013(4) 0.8192(3) 0.5061(2) 0.0208(9) Uani 1 1 d .
C20 C 0.7289(5) 0.7507(4) 0.4543(3) 0.0327(11) Uani 1 1 d .
H20 H 0.6478 0.7283 0.4618 0.039 Uiso 1 1 calc R
C21 C 0.7776(5) 0.7154(4) 0.3914(3) 0.0411(13) Uani 1 1 d .
H21 H 0.7287 0.6696 0.3570 0.049 Uiso 1 1 calc R
C22 C 0.8968(5) 0.7478(4) 0.3798(3) 0.0365(12) Uani 1 1 d .
H22 H 0.9285 0.7245 0.3374 0.044 Uiso 1 1 calc R
C23 C 0.9703(4) 0.8152(4) 0.4313(3) 0.0343(11) Uani 1 1 d .
H23 H 1.0514 0.8366 0.4234 0.041 Uiso 1 1 calc R
C24 C 0.9238(4) 0.8513(4) 0.4947(2) 0.0283(10) Uani 1 1 d .
H24 H 0.9737 0.8963 0.5291 0.034 Uiso 1 1 calc R
C25 C 0.9112(4) 0.8035(3) 0.9887(2) 0.0183(8) Uani 1 1 d .
C26 C 0.8078(4) 0.7881(4) 1.0271(2) 0.0254(10) Uani 1 1 d .
H26 H 0.7414 0.7407 1.0081 0.030 Uiso 1 1 calc R
C27 C 0.8043(4) 0.8433(4) 1.0932(2) 0.0281(10) Uani 1 1 d .
H27 H 0.7358 0.8323 1.1191 0.034 Uiso 1 1 calc R
C28 C 0.9018(4) 0.9147(3) 1.1212(2) 0.0258(10) Uani 1 1 d .
H28 H 0.8975 0.9531 1.1649 0.031 Uiso 1 1 calc R
C29 C 1.0063(4) 0.9295(3) 1.0843(2) 0.0244(9) Uani 1 1 d .
H29 H 1.0729 0.9763 1.1039 0.029 Uiso 1 1 calc R
C30 C 1.0104(4) 0.8739(3) 1.0181(2) 0.0226(9) Uani 1 1 d .
H30 H 1.0801 0.8837 0.9931 0.027 Uiso 1 1 calc R
C31 C 1.0555(4) 0.6657(3) 0.9221(2) 0.0176(8) Uani 1 1 d .
C32 C 1.0663(4) 0.6225(3) 0.9874(2) 0.0251(10) Uani 1 1 d .
H32 H 1.0086 0.6308 1.0206 0.030 Uiso 1 1 calc R
C33 C 1.1630(4) 0.5666(3) 1.0034(2) 0.0271(10) Uani 1 1 d .
H33 H 1.1704 0.5377 1.0473 0.033 Uiso 1 1 calc R
C34 C 1.2480(4) 0.5545(4) 0.9536(3) 0.0303(11) Uani 1 1 d .
H34 H 1.3124 0.5166 0.9640 0.036 Uiso 1 1 calc R
C35 C 1.2384(4) 0.5976(4) 0.8891(3) 0.0318(11) Uani 1 1 d .
H35 H 1.2968 0.5898 0.8563 0.038 Uiso 1 1 calc R
C36 C 1.1409(4) 0.6534(3) 0.8724(2) 0.0253(10) Uani 1 1 d .
H36 H 1.1336 0.6820 0.8284 0.030 Uiso 1 1 calc R
C37 C 0.8556(4) 0.4153(3) 0.7077(2) 0.0231(9) Uani 1 1 d .
C38 C 0.9463(4) 0.4414(4) 0.7659(2) 0.0322(11) Uani 1 1 d .
H38 H 0.9818 0.5083 0.7764 0.039 Uiso 1 1 calc R
C39 C 0.9833(5) 0.3682(5) 0.8081(3) 0.0477(15) Uani 1 1 d .
H39 H 1.0441 0.3855 0.8469 0.057 Uiso 1 1 calc R
C40 C 0.9298(5) 0.2686(5) 0.7925(3) 0.0544(18) Uani 1 1 d .
H40 H 0.9543 0.2195 0.8215 0.065 Uiso 1 1 calc R
C41 C 0.8408(5) 0.2414(4) 0.7346(3) 0.0472(15) Uani 1 1 d .
H41 H 0.8067 0.1741 0.7242 0.057 Uiso 1 1 calc R
C42 C 0.8020(4) 0.3150(3) 0.6917(3) 0.0306(11) Uani 1 1 d .
H42 H 0.7412 0.2975 0.6529 0.037 Uiso 1 1 calc R
C43 C 0.7770(4) 0.4640(3) 0.5624(2) 0.0203(9) Uani 1 1 d .
C44 C 0.8718(4) 0.4162(3) 0.5349(3) 0.0283(10) Uani 1 1 d .
H44 H 0.9404 0.4065 0.5656 0.034 Uiso 1 1 calc R
C45 C 0.8632(5) 0.3833(4) 0.4614(3) 0.0361(12) Uani 1 1 d .
H45 H 0.9256 0.3504 0.4429 0.043 Uiso 1 1 calc R
C46 C 0.7616(5) 0.3993(4) 0.4153(3) 0.0412(13) Uani 1 1 d .
H46 H 0.7572 0.3787 0.3658 0.049 Uiso 1 1 calc R
C47 C 0.6681(5) 0.4455(4) 0.4428(3) 0.0387(12) Uani 1 1 d .
H47 H 0.5994 0.4547 0.4120 0.046 Uiso 1 1 calc R
C48 C 0.6750(4) 0.4785(4) 0.5162(2) 0.0314(11) Uani 1 1 d .
H48 H 0.6116 0.5104 0.5344 0.038 Uiso 1 1 calc R
C49 C 0.5378(5) 0.2929(4) 0.7815(3) 0.0365(12) Uani 1 1 d .
H49A H 0.5407 0.3168 0.7336 0.044 Uiso 1 1 calc R
H49B H 0.5731 0.2296 0.7815 0.044 Uiso 1 1 calc R
C50 C 0.6080(4) 0.3707(3) 0.8389(3) 0.0295(10) Uani 1 1 d .
H50A H 0.6691 0.4149 0.8180 0.035 Uiso 1 1 calc R
H50B H 0.6490 0.3383 0.8776 0.035 Uiso 1 1 calc R
C51 C 0.5068(4) 0.4298(4) 0.8674(3) 0.0325(11) Uani 1 1 d .
H51A H 0.5026 0.4248 0.9191 0.039 Uiso 1 1 calc R
H51B H 0.5217 0.5006 0.8589 0.039 Uiso 1 1 calc R
C52 C 0.3889(5) 0.3783(4) 0.8235(3) 0.0425(13) Uani 1 1 d .
H52A H 0.3206 0.3751 0.8535 0.051 Uiso 1 1 calc R
H52B H 0.3683 0.4151 0.7821 0.051 Uiso 1 1 calc R

loop_
_atom_site_aniso_label
_atom_site_aniso_U_11
_atom_site_aniso_U_22
_atom_site_aniso_U_33
_atom_site_aniso_U_23
_atom_site_aniso_U_13
_atom_site_aniso_U_12
U1 0.01194(9) 0.01745(9) 0.01524(9) 0.00080(6) 0.00322(6) 0.00420(6)
S1 0.0151(5) 0.0183(5) 0.0233(5) -0.0002(4) 0.0057(4) 0.0039(4)
S2 0.0131(5) 0.0215(5) 0.0255(5) -0.0026(4) 0.0057(4) 0.0021(4)
S3 0.0171(5) 0.0259(6) 0.0205(5) 0.0072(4) -0.0002(4) 0.0006(4)
S4 0.0142(5) 0.0254(6) 0.0200(5) 0.0049(4) 0.0019(4) 0.0014(4)
S5 0.0151(5) 0.0219(5) 0.0193(5) 0.0033(4) 0.0009(4) 0.0017(4)
S6 0.0155(5) 0.0204(5) 0.0177(5) 0.0019(4) 0.0023(4) 0.0015(4)
S7 0.0172(5) 0.0249(6) 0.0285(6) -0.0061(5) 0.0093(4) 0.0022(4)
S8 0.0148(5) 0.0183(5) 0.0209(5) 0.0006(4) 0.0040(4) 0.0048(4)
P1 0.0120(5) 0.0193(5) 0.0186(5) 0.0003(4) 0.0042(4) 0.0051(4)
P2 0.0161(5) 0.0215(6) 0.0185(5) 0.0030(4) 0.0033(4) 0.0046(4)
P3 0.0142(5) 0.0195(5) 0.0153(5) 0.0016(4) 0.0028(4) 0.0034(4)
P4 0.0158(5) 0.0206(5) 0.0173(5) -0.0008(4) 0.0034(4) 0.0061(4)
O1 0.0347(19) 0.035(2) 0.047(2) -0.0053(16) 0.0111(17) -0.0086(15)
C1 0.0117(18) 0.022(2) 0.018(2) -0.0030(16) 0.0042(16) 0.0005(16)
C2 0.024(2) 0.028(2) 0.024(2) 0.0015(19) 0.0067(18) 0.0103(19)
C3 0.030(2) 0.034(3) 0.024(2) 0.007(2) 0.0060(19) 0.006(2)
C4 0.025(2) 0.034(3) 0.018(2) 0.0007(19) 0.0083(18) -0.0009(19)
C5 0.015(2) 0.029(2) 0.029(2) -0.0050(19) 0.0103(18) 0.0054(17)
C6 0.016(2) 0.024(2) 0.024(2) 0.0034(18) 0.0055(17) 0.0034(17)
C7 0.016(2) 0.023(2) 0.016(2) 0.0037(16) 0.0058(16) 0.0067(16)
C8 0.017(2) 0.022(2) 0.028(2) -0.0003(18) 0.0082(18) 0.0054(17)
C9 0.018(2) 0.035(3) 0.026(2) 0.001(2) 0.0016(18) 0.0042(18)
C10 0.022(2) 0.033(3) 0.022(2) 0.0028(19) 0.0065(18) 0.0103(19)
C11 0.025(2) 0.023(2) 0.030(2) 0.0063(19) 0.0073(19) 0.0098(18)
C12 0.020(2) 0.025(2) 0.026(2) 0.0022(18) 0.0049(18) 0.0033(18)
C13 0.0157(19) 0.023(2) 0.021(2) 0.0046(17) -0.0009(16) 0.0037(16)
C14 0.040(3) 0.038(3) 0.031(3) 0.014(2) 0.021(2) 0.014(2)
C15 0.041(3) 0.032(3) 0.039(3) 0.006(2) 0.014(2) 0.018(2)
C16 0.022(2) 0.022(2) 0.032(2) 0.0036(19) -0.0021(19) 0.0041(18)
C17 0.040(3) 0.030(3) 0.029(3) 0.012(2) 0.005(2) 0.009(2)
C18 0.031(2) 0.031(3) 0.024(2) 0.0090(19) 0.012(2) 0.013(2)
C19 0.024(2) 0.021(2) 0.021(2) 0.0063(17) 0.0053(17) 0.0120(17)
C20 0.030(3) 0.040(3) 0.028(3) -0.003(2) 0.004(2) 0.005(2)
C21 0.037(3) 0.052(3) 0.034(3) -0.013(2) 0.006(2) 0.013(2)
C22 0.042(3) 0.044(3) 0.030(3) 0.001(2) 0.014(2) 0.023(2)
C23 0.027(2) 0.044(3) 0.038(3) 0.009(2) 0.016(2) 0.015(2)
C24 0.024(2) 0.035(3) 0.028(2) 0.004(2) 0.0065(19) 0.011(2)
C25 0.019(2) 0.024(2) 0.014(2) 0.0030(16) 0.0030(16) 0.0066(17)
C26 0.016(2) 0.034(3) 0.027(2) -0.0009(19) 0.0068(18) 0.0030(18)
C27 0.022(2) 0.036(3) 0.029(2) -0.001(2) 0.0123(19) 0.008(2)
C28 0.034(3) 0.027(2) 0.017(2) 0.0002(18) 0.0031(19) 0.012(2)
C29 0.026(2) 0.022(2) 0.025(2) 0.0004(18) 0.0009(18) 0.0023(18)
C30 0.023(2) 0.025(2) 0.021(2) 0.0033(18) 0.0058(17) 0.0051(18)
C31 0.0128(19) 0.019(2) 0.020(2) -0.0030(16) 0.0007(16) 0.0017(16)
C32 0.023(2) 0.030(2) 0.024(2) 0.0043(19) 0.0052(18) 0.0078(19)
C33 0.028(2) 0.029(3) 0.024(2) 0.0059(19) -0.0041(19) 0.0077(19)
C34 0.015(2) 0.031(3) 0.046(3) 0.005(2) 0.000(2) 0.0070(18)
C35 0.020(2) 0.039(3) 0.041(3) 0.007(2) 0.011(2) 0.012(2)
C36 0.022(2) 0.026(2) 0.030(2) 0.0069(19) 0.0084(19) 0.0042(18)
C37 0.022(2) 0.031(2) 0.020(2) 0.0025(18) 0.0051(17) 0.0146(18)
C38 0.025(2) 0.048(3) 0.026(2) 0.001(2) 0.005(2) 0.015(2)
C39 0.042(3) 0.078(5) 0.032(3) 0.019(3) 0.007(2) 0.032(3)
C40 0.048(4) 0.080(5) 0.053(4) 0.043(3) 0.022(3) 0.041(3)
C41 0.046(3) 0.041(3) 0.067(4) 0.024(3) 0.028(3) 0.024(3)
C42 0.028(3) 0.029(3) 0.039(3) 0.011(2) 0.011(2) 0.013(2)
C43 0.023(2) 0.018(2) 0.021(2) 0.0018(17) 0.0053(17) 0.0019(17)
C44 0.028(2) 0.030(3) 0.028(2) 0.000(2) 0.007(2) 0.006(2)
C45 0.045(3) 0.033(3) 0.033(3) -0.005(2) 0.018(2) 0.011(2)
C46 0.064(4) 0.038(3) 0.020(2) -0.007(2) 0.008(2) 0.003(3)
C47 0.043(3) 0.048(3) 0.023(3) -0.002(2) -0.004(2) 0.008(2)
C48 0.030(3) 0.039(3) 0.026(2) -0.003(2) 0.003(2) 0.014(2)
C49 0.039(3) 0.032(3) 0.039(3) 0.002(2) 0.014(2) 0.002(2)
C50 0.027(2) 0.030(3) 0.031(3) 0.007(2) 0.006(2) 0.000(2)
C51 0.028(2) 0.030(3) 0.039(3) 0.002(2) 0.000(2) 0.003(2)
C52 0.030(3) 0.041(3) 0.057(4) -0.001(3) 0.008(2) 0.006(2)

loop_
_atom_type_symbol
_atom_type_description
_atom_type_scat_dispersion_real
_atom_type_scat_dispersion_imag
_atom_type_scat_source
C C 0.0033 0.0016 'International Tables Vol C Tables 4.2.6.8 and 6.1.1.4'
H H 0.0000 0.0000 'International Tables Vol C Tables 4.2.6.8 and 6.1.1.4'
S S 0.1246 0.1234 'International Tables Vol C Tables 4.2.6.8 and 6.1.1.4'
U U -9.6767 9.6646 'International Tables Vol C Tables 4.2.6.8 and 6.1.1.4'
P P 0.1023 0.0942 'International Tables Vol C Tables 4.2.6.8 and 6.1.1.4'
O O 0.0106 0.0060 'International Tables Vol C Tables 4.2.6.8 and 6.1.1.4'

loop_
_geom_angle_atom_site_label_1
_geom_angle_atom_site_label_2
_geom_angle_atom_site_label_3
_geom_angle
S3 U1 S7 94.91(3)
S3 U1 S2 90.76(3)
S7 U1 S2 151.58(3)
S3 U1 S5 150.91(3)
S7 U1 S5 92.14(3)
S2 U1 S5 96.32(3)
S3 U1 S6 138.68(3)
S7 U1 S6 77.34(3)
S2 U1 S6 80.06(3)
S5 U1 S6 70.40(3)
S3 U1 S1 76.89(3)
S7 U1 S1 137.75(3)
S2 U1 S1 70.63(3)
S5 U1 S1 78.95(3)
S6 U1 S1 134.52(3)
S3 U1 S8 78.00(3)
S7 U1 S8 70.63(3)
S2 U1 S8 137.70(3)
S5 U1 S8 77.84(3)
S6 U1 S8 133.44(3)
S1 U1 S8 67.12(3)
S3 U1 S4 70.63(3)
S7 U1 S4 77.83(3)
S2 U1 S4 77.88(3)
S5 U1 S4 138.44(3)
S6 U1 S4 68.05(3)
S1 U1 S4 133.90(3)
S8 U1 S4 132.84(3)
P1 S1 U1 89.26(4)
P1 S2 U1 90.50(5)
P2 S3 U1 90.42(5)
P2 S4 U1 88.49(5)
P3 S5 U1 89.99(5)
P3 S6 U1 89.92(5)
P4 S7 U1 90.84(5)
P4 S8 U1 88.96(5)
C7 P1 C1 105.61(18)
C7 P1 S1 110.98(14)
C1 P1 S1 110.83(14)
C7 P1 S2 110.73(14)
C1 P1 S2 109.42(14)
S1 P1 S2 109.23(6)
C13 P2 C19 106.27(19)
C13 P2 S4 108.66(14)
C19 P2 S4 111.58(15)
C13 P2 S3 110.50(14)
C19 P2 S3 110.32(15)
S4 P2 S3 109.46(6)
C25 P3 C31 102.86(18)
C25 P3 S6 112.07(14)
C31 P3 S6 109.99(14)
C25 P3 S5 110.57(14)
C31 P3 S5 111.75(14)
S6 P3 S5 109.47(6)
C43 P4 C37 106.23(19)
C43 P4 S8 110.85(14)
C37 P4 S8 109.79(14)
C43 P4 S7 110.36(14)
C37 P4 S7 110.24(16)
S8 P4 S7 109.33(6)
C52 O1 C49 104.2(4)
C2 C1 C6 120.3(4)
C2 C1 P1 118.2(3)
C6 C1 P1 121.3(3)
C3 C2 C1 119.6(4)
C2 C3 C4 120.6(4)
C3 C4 C5 120.3(4)
C4 C5 C6 119.3(4)
C1 C6 C5 119.9(4)
C8 C7 C12 120.2(4)
C8 C7 P1 119.0(3)
C12 C7 P1 120.8(3)
C7 C8 C9 119.8(4)
C10 C9 C8 120.3(4)
C9 C10 C11 119.9(4)
C12 C11 C10 120.0(4)
C11 C12 C7 119.8(4)
C14 C13 C18 118.7(4)
C14 C13 P2 119.0(3)
C18 C13 P2 122.1(3)
C15 C14 C13 120.9(4)
C16 C15 C14 119.8(4)
C17 C16 C15 120.6(4)
C16 C17 C18 119.9(4)
C13 C18 C17 120.1(4)
C20 C19 C24 119.3(4)
C20 C19 P2 120.1(3)
C24 C19 P2 120.6(3)
C19 C20 C21 120.1(5)
C22 C21 C20 120.5(5)
C21 C22 C23 119.9(4)
C22 C23 C24 120.7(5)
C23 C24 C19 119.5(5)
C30 C25 C26 119.3(4)
C30 C25 P3 117.6(3)
C26 C25 P3 123.1(3)
C27 C26 C25 120.0(4)
C28 C27 C26 120.3(4)
C27 C28 C29 120.4(4)
C30 C29 C28 119.4(4)
C29 C30 C25 120.6(4)
C36 C31 C32 120.1(4)
C36 C31 P3 121.1(3)
C32 C31 P3 118.7(3)
C31 C32 C33 120.2(4)
C34 C33 C32 119.5(4)
C35 C34 C33 120.6(4)
C34 C35 C36 120.3(4)
C31 C36 C35 119.3(4)
C38 C37 C42 120.3(4)
C38 C37 P4 120.6(4)
C42 C37 P4 118.8(3)
C39 C38 C37 120.0(5)
C38 C39 C40 119.8(5)
C41 C40 C39 120.8(5)
C40 C41 C42 119.9(6)
C37 C42 C41 119.2(5)
C48 C43 C44 119.9(4)
C48 C43 P4 121.2(3)
C44 C43 P4 118.8(3)
C45 C44 C43 119.5(4)
C44 C45 C46 120.3(5)
C47 C46 C45 119.9(4)
C46 C47 C48 120.5(5)
C47 C48 C43 119.8(4)
O1 C49 C50 106.4(4)
C49 C50 C51 103.4(4)
C52 C51 C50 103.8(4)
O1 C52 C51 106.0(4)

loop_
_geom_bond_atom_site_label_1
_geom_bond_atom_site_label_2
_geom_bond_distance
U1 S3 2.8047(10)
U1 S7 2.8078(10)
U1 S2 2.8186(10)
U1 S5 2.8449(10)
U1 S6 2.8558(10)
U1 S1 2.8719(10)
U1 S8 2.8742(10)
U1 S4 2.8775(10)
S1 P1 2.0109(15)
S2 P1 2.0245(14)
S3 P2 2.0152(15)
S4 P2 2.0089(15)
S5 P3 2.0184(15)
S6 P3 2.0063(15)
S7 P4 2.0137(15)
S8 P4 2.0131(14)
P1 C7 1.810(4)
P1 C1 1.818(4)
P2 C13 1.809(4)
P2 C19 1.816(4)
P3 C25 1.808(4)
P3 C31 1.821(4)
P4 C43 1.810(4)
P4 C37 1.817(4)
O1 C52 1.424(6)
O1 C49 1.429(6)
C1 C2 1.391(6)
C1 C6 1.392(6)
C2 C3 1.384(6)
C3 C4 1.385(6)
C4 C5 1.391(6)
C5 C6 1.399(6)
C7 C8 1.384(6)
C7 C12 1.399(6)
C8 C9 1.395(6)
C9 C10 1.389(6)
C10 C11 1.393(6)
C11 C12 1.392(6)
C13 C14 1.389(6)
C13 C18 1.392(6)
C14 C15 1.380(6)
C15 C16 1.378(6)
C16 C17 1.369(7)
C17 C18 1.397(6)
C19 C20 1.392(7)
C19 C24 1.402(6)
C20 C21 1.393(7)
C21 C22 1.370(7)
C22 C23 1.385(7)
C23 C24 1.391(6)
C25 C30 1.390(6)
C25 C26 1.394(6)
C26 C27 1.382(6)
C27 C28 1.379(7)
C28 C29 1.387(6)
C29 C30 1.387(6)
C31 C36 1.383(6)
C31 C32 1.386(6)
C32 C33 1.390(6)
C33 C34 1.380(7)
C34 C35 1.372(7)
C35 C36 1.399(6)
C37 C38 1.393(6)
C37 C42 1.395(6)
C38 C39 1.376(7)
C39 C40 1.387(9)
C40 C41 1.378(9)
C41 C42 1.397(7)
C43 C48 1.389(6)
C43 C44 1.393(6)
C44 C45 1.385(6)
C45 C46 1.390(7)
C46 C47 1.370(7)
C47 C48 1.385(6)
C49 C50 1.512(7)
C50 C51 1.539(6)
C51 C52 1.522(7)
